data_4079039
loop_
_publ_author_name
'Yang, Yi-Fan'
'Foo, Cechao'
'Ganguly, Rakesh'
'Li, Yongxin'
'So, Cheuk-Wai'

_publ_section_title
;
 Synthesis of a Tin(II) 1,3-Benzobis(thiophosphinoyl)methanediide Complex
 and Its Reactions with Aluminum Compounds
;
_journal_issue 18
_journal_name_full Organometallics
_journal_page_first 6538
_journal_paper_doi 10.1021/om300345u
_journal_volume 31
_journal_year 2012
_chemical_formula_moiety 'C38 H28 P4 S4 Sn2, 2(C H2 Cl2)'
_chemical_formula_sum 'C40 H32 Cl4 P4 S4 Sn2'
_chemical_formula_weight 1143.96
_chemical_name_systematic
; 
 ? 
;
_space_group_IT_number 61
_symmetry_cell_setting orthorhombic
_symmetry_space_group_name_Hall '-P 2ac 2ab'
_symmetry_space_group_name_H-M 'P b c a'
_atom_sites_solution_hydrogens geom
_atom_sites_solution_primary direct
_atom_sites_solution_secondary difmap
_audit_creation_method SHELXL-97
_cell_angle_alpha 90.00
_cell_angle_beta 90.00
_cell_angle_gamma 90.00
_cell_formula_units_Z 4
_cell_length_a 11.2215(2)
_cell_length_b 16.6052(4)
_cell_length_c 23.0812(5)
_cell_measurement_reflns_used 9953
_cell_measurement_temperature 103(2)
_cell_measurement_theta_max 26.47
_cell_measurement_theta_min 2.36
_cell_volume 4300.84(16)
_computing_cell_refinement 'Bruker SAINT'
_computing_data_collection 'Bruker APEX2'
_computing_data_reduction 'Bruker SAINT'
_computing_molecular_graphics 'Bruker SHELXTL'
_computing_publication_material 'Bruker SHELXTL'
_computing_structure_refinement 'SHELXL-97 (Sheldrick, 2008)'
_computing_structure_solution 'SHELXS-97 (Sheldrick, 2008)'
_diffrn_ambient_temperature 103(2)
_diffrn_measured_fraction_theta_full 0.995
_diffrn_measured_fraction_theta_max 0.995
_diffrn_measurement_device_type 'Bruker APEX-II CCD'
_diffrn_measurement_method '\f and \w scans'
_diffrn_radiation_monochromator graphite
_diffrn_radiation_source 'fine-focus sealed tube'
_diffrn_radiation_type MoK\a
_diffrn_radiation_wavelength 0.71073
_diffrn_reflns_av_R_equivalents 0.0287
_diffrn_reflns_av_sigmaI/netI 0.0247
_diffrn_reflns_limit_h_max 14
_diffrn_reflns_limit_h_min -13
_diffrn_reflns_limit_k_max 17
_diffrn_reflns_limit_k_min -20
_diffrn_reflns_limit_l_max 23
_diffrn_reflns_limit_l_min -28
_diffrn_reflns_number 24674
_diffrn_reflns_theta_full 26.47
_diffrn_reflns_theta_max 26.47
_diffrn_reflns_theta_min 2.53
_exptl_absorpt_coefficient_mu 1.784
_exptl_absorpt_correction_T_max 0.8418
_exptl_absorpt_correction_T_min 0.5356
_exptl_absorpt_correction_type multi-scan
_exptl_absorpt_process_details sadabs
_exptl_crystal_colour colourless
_exptl_crystal_density_diffrn 1.767
_exptl_crystal_density_method 'not measured'
_exptl_crystal_description block
_exptl_crystal_F_000 2256
_exptl_crystal_size_max 0.40
_exptl_crystal_size_mid 0.18
_exptl_crystal_size_min 0.10
_refine_diff_density_max 1.472
_refine_diff_density_min -0.475
_refine_diff_density_rms 0.081
_refine_ls_extinction_method none
_refine_ls_goodness_of_fit_ref 1.033
_refine_ls_hydrogen_treatment constr
_refine_ls_matrix_type full
_refine_ls_number_parameters 244
_refine_ls_number_reflns 4421
_refine_ls_number_restraints 0
_refine_ls_restrained_S_all 1.033
_refine_ls_R_factor_all 0.0293
_refine_ls_R_factor_gt 0.0221
_refine_ls_shift/su_max 0.003
_refine_ls_shift/su_mean 0.000
_refine_ls_structure_factor_coef Fsqd
_refine_ls_weighting_details 'calc w=1/[\s^2^(Fo^2^)+(0.0175P)^2^+6.4375P] where P=(Fo^2^+2Fc^2^)/3'
_refine_ls_weighting_scheme calc
_refine_ls_wR_factor_gt 0.0478
_refine_ls_wR_factor_ref 0.0520
_reflns_number_gt 3789
_reflns_number_total 4421
_reflns_threshold_expression >2sigma(I)
_cod_data_source_file om300345u_si_001.cif
_cod_data_source_block scw278s
_cod_depositor_comments
;
The following automatic conversions were performed:

'_symmetry_cell_setting' value 'Orthorhombic' changed to
'orthorhombic' according to
/home/saulius/struct/CIF-dictionaries/cif_core.dic dictionary named
'cif_core.dic' version 2.4.2 from 2011-04-26.

Automatic conversion script
Id: cif_fix_values 1891 2012-01-12 08:04:46Z andrius 
;
_cod_original_sg_symbol_H-M Pbca
_cod_database_code 4079039

loop_
_symmetry_equiv_pos_as_xyz
'x, y, z'
'-x+1/2, -y, z+1/2'
'-x, y+1/2, -z+1/2'
'x+1/2, -y+1/2, -z'
'-x, -y, -z'
'x-1/2, y, -z-1/2'
'x, -y-1/2, z-1/2'
'-x-1/2, y-1/2, z'

loop_
_atom_site_label
_atom_site_type_symbol
_atom_site_fract_x
_atom_site_fract_y
_atom_site_fract_z
_atom_site_U_iso_or_equiv
_atom_site_adp_type
_atom_site_occupancy
_atom_site_symmetry_multiplicity
_atom_site_calc_flag
_atom_site_refinement_flags
Sn1 Sn 0.548718(13) 1.085241(9) 0.535151(7) 0.01137(5) Uani 1 1 d .
C1 C 0.44110(19) 0.96871(14) 0.55655(10) 0.0112(5) Uani 1 1 d .
C2 C 0.56537(19) 0.81907(14) 0.60333(10) 0.0137(5) Uani 1 1 d .
C3 C 0.5085(2) 0.76881(15) 0.64284(11) 0.0170(5) Uani 1 1 d .
H3 H 0.4617 0.7913 0.6731 0.020 Uiso 1 1 calc R
C4 C 0.5200(2) 0.68557(15) 0.63809(12) 0.0204(6) Uani 1 1 d .
H4 H 0.4812 0.6512 0.6650 0.024 Uiso 1 1 calc R
C5 C 0.5882(2) 0.65332(15) 0.59401(12) 0.0213(6) Uani 1 1 d .
H5 H 0.5962 0.5965 0.5908 0.026 Uiso 1 1 calc R
C6 C 0.6447(2) 0.70253(16) 0.55460(11) 0.0208(6) Uani 1 1 d .
H6 H 0.6906 0.6795 0.5242 0.025 Uiso 1 1 calc R
C7 C 0.6350(2) 0.78568(15) 0.55910(10) 0.0168(5) Uani 1 1 d .
H7 H 0.6754 0.8196 0.5324 0.020 Uiso 1 1 calc R
C8 C 0.4782(2) 0.95204(14) 0.67380(10) 0.0125(5) Uani 1 1 d .
C9 C 0.5285(2) 0.94041(15) 0.72817(11) 0.0168(5) Uani 1 1 d .
H9 H 0.6041 0.9151 0.7319 0.020 Uiso 1 1 calc R
C10 C 0.4673(2) 0.96617(16) 0.77704(11) 0.0214(6) Uani 1 1 d .
H10 H 0.5003 0.9577 0.8144 0.026 Uiso 1 1 calc R
C11 C 0.3573(2) 1.00450(16) 0.77132(11) 0.0208(6) Uani 1 1 d .
H11 H 0.3167 1.0228 0.8049 0.025 Uiso 1 1 calc R
C12 C 0.3067(2) 1.01613(15) 0.71739(10) 0.0175(5) Uani 1 1 d .
H12 H 0.2319 1.0425 0.7139 0.021 Uiso 1 1 calc R
C13 C 0.36636(19) 0.98893(14) 0.66828(10) 0.0126(5) Uani 1 1 d .
C14 C 0.18936(19) 0.92945(13) 0.58791(10) 0.0108(5) Uani 1 1 d .
C15 C 0.2002(2) 0.85131(14) 0.60923(11) 0.0167(5) Uani 1 1 d .
H15 H 0.2728 0.8346 0.6266 0.020 Uiso 1 1 calc R
C16 C 0.1058(2) 0.79789(15) 0.60518(11) 0.0187(5) Uani 1 1 d .
H16 H 0.1132 0.7450 0.6205 0.022 Uiso 1 1 calc R
C17 C 0.0005(2) 0.82150(15) 0.57890(11) 0.0183(5) Uani 1 1 d .
H17 H -0.0642 0.7848 0.5762 0.022 Uiso 1 1 calc R
C18 C -0.0104(2) 0.89832(16) 0.55660(11) 0.0179(5) Uani 1 1 d .
H18 H -0.0820 0.9141 0.5378 0.021 Uiso 1 1 calc R
C19 C 0.0832(2) 0.95257(15) 0.56159(10) 0.0154(5) Uani 1 1 d .
H19 H 0.0746 1.0057 0.5470 0.018 Uiso 1 1 calc R
C20 C 0.6751(3) 0.24100(19) 0.69420(13) 0.0347(7) Uani 1 1 d .
H20A H 0.6274 0.2901 0.6867 0.042 Uiso 1 1 calc R
H20B H 0.7293 0.2329 0.6609 0.042 Uiso 1 1 calc R
Cl1 Cl 0.57917(7) 0.15794(5) 0.69996(3) 0.03874(19) Uani 1 1 d .
Cl2 Cl 0.75990(7) 0.25507(6) 0.75731(3) 0.0423(2) Uani 1 1 d .
P1 P 0.54460(5) 0.92732(4) 0.60479(3) 0.01140(13) Uani 1 1 d .
P2 P 0.31229(5) 1.00026(4) 0.59422(3) 0.01078(13) Uani 1 1 d .
S1 S 0.70134(5) 0.98061(4) 0.58701(3) 0.01584(13) Uani 1 1 d .
S2 S 0.26001(5) 1.11004(4) 0.57577(3) 0.01771(14) Uani 1 1 d .

loop_
_atom_site_aniso_label
_atom_site_aniso_U_11
_atom_site_aniso_U_22
_atom_site_aniso_U_33
_atom_site_aniso_U_23
_atom_site_aniso_U_13
_atom_site_aniso_U_12
Sn1 0.01258(8) 0.01144(9) 0.01008(9) -0.00123(7) 0.00108(6) -0.00161(6)
C1 0.0099(10) 0.0133(12) 0.0103(11) 0.0017(10) 0.0022(8) 0.0002(9)
C2 0.0108(10) 0.0156(13) 0.0146(12) 0.0018(10) -0.0046(9) 0.0011(9)
C3 0.0126(11) 0.0202(14) 0.0182(13) 0.0002(11) -0.0003(9) 0.0025(10)
C4 0.0187(12) 0.0168(14) 0.0256(15) 0.0044(11) -0.0034(10) -0.0006(10)
C5 0.0219(12) 0.0141(13) 0.0278(15) -0.0009(11) -0.0086(11) 0.0037(10)
C6 0.0200(12) 0.0245(15) 0.0178(13) -0.0057(11) -0.0045(10) 0.0082(11)
C7 0.0154(11) 0.0217(14) 0.0135(12) 0.0021(11) -0.0015(9) 0.0034(10)
C8 0.0154(10) 0.0121(12) 0.0102(12) -0.0005(10) 0.0015(9) -0.0032(9)
C9 0.0162(11) 0.0181(13) 0.0162(13) 0.0012(11) -0.0018(10) -0.0033(10)
C10 0.0249(13) 0.0282(15) 0.0110(12) -0.0009(11) -0.0015(10) -0.0072(11)
C11 0.0219(12) 0.0271(15) 0.0135(13) -0.0040(11) 0.0056(10) -0.0055(11)
C12 0.0150(11) 0.0211(14) 0.0165(13) -0.0027(11) 0.0038(9) -0.0032(10)
C13 0.0140(10) 0.0116(12) 0.0123(12) -0.0003(10) 0.0012(9) -0.0046(9)
C14 0.0103(10) 0.0122(12) 0.0100(11) -0.0030(9) 0.0019(8) 0.0002(9)
C15 0.0149(11) 0.0159(13) 0.0193(13) 0.0014(11) -0.0012(10) 0.0021(10)
C16 0.0217(12) 0.0095(12) 0.0249(14) 0.0006(11) 0.0029(11) -0.0015(10)
C17 0.0157(11) 0.0198(14) 0.0196(13) -0.0040(11) 0.0040(10) -0.0053(10)
C18 0.0112(11) 0.0248(15) 0.0176(13) -0.0011(11) -0.0017(9) 0.0008(10)
C19 0.0155(11) 0.0155(13) 0.0152(12) 0.0034(11) 0.0011(9) 0.0027(10)
C20 0.0351(16) 0.0447(19) 0.0243(15) 0.0045(14) -0.0007(13) -0.0060(14)
Cl1 0.0460(4) 0.0368(4) 0.0334(4) 0.0023(3) -0.0078(3) -0.0112(4)
Cl2 0.0318(4) 0.0700(6) 0.0251(4) -0.0061(4) 0.0011(3) -0.0117(4)
P1 0.0104(3) 0.0145(3) 0.0092(3) -0.0001(2) 0.0007(2) 0.0004(2)
P2 0.0102(3) 0.0124(3) 0.0097(3) 0.0004(2) 0.0018(2) 0.0000(2)
S1 0.0103(2) 0.0221(3) 0.0151(3) 0.0009(3) 0.0000(2) -0.0019(2)
S2 0.0200(3) 0.0120(3) 0.0211(3) 0.0020(3) 0.0031(3) 0.0021(2)

loop_
_atom_type_symbol
_atom_type_description
_atom_type_scat_dispersion_real
_atom_type_scat_dispersion_imag
_atom_type_scat_source
C C 0.0033 0.0016 'International Tables Vol C Tables 4.2.6.8 and 6.1.1.4'
H H 0.0000 0.0000 'International Tables Vol C Tables 4.2.6.8 and 6.1.1.4'
P P 0.1023 0.0942 'International Tables Vol C Tables 4.2.6.8 and 6.1.1.4'
S S 0.1246 0.1234 'International Tables Vol C Tables 4.2.6.8 and 6.1.1.4'
Sn Sn -0.6537 1.4246 'International Tables Vol C Tables 4.2.6.8 and 6.1.1.4'
Cl Cl 0.1484 0.1585 'International Tables Vol C Tables 4.2.6.8 and 6.1.1.4'

loop_
_geom_angle_atom_site_label_1
_geom_angle_atom_site_label_2
_geom_angle_atom_site_label_3
_geom_angle
_geom_angle_site_symmetry_1
_geom_angle_site_symmetry_3
C1 Sn1 C1 84.13(8) 5_676 .
C1 Sn1 S1 97.18(6) 5_676 .
C1 Sn1 S1 72.71(6) . .
P1 C1 P2 110.28(12) . .
P1 C1 Sn1 113.55(11) . 5_676
P2 C1 Sn1 127.50(11) . 5_676
P1 C1 Sn1 96.71(10) . .
P2 C1 Sn1 106.36(11) . .
Sn1 C1 Sn1 95.88(8) 5_676 .
C3 C2 C7 119.8(2) . .
C3 C2 P1 121.57(18) . .
C7 C2 P1 118.54(18) . .
C2 C3 C4 120.1(2) . .
C2 C3 H3 120.0 . .
C4 C3 H3 120.0 . .
C5 C4 C3 119.6(2) . .
C5 C4 H4 120.2 . .
C3 C4 H4 120.2 . .
C6 C5 C4 120.8(2) . .
C6 C5 H5 119.6 . .
C4 C5 H5 119.6 . .
C5 C6 C7 120.3(2) . .
C5 C6 H6 119.9 . .
C7 C6 H6 119.9 . .
C6 C7 C2 119.5(2) . .
C6 C7 H7 120.3 . .
C2 C7 H7 120.3 . .
C9 C8 C13 120.4(2) . .
C9 C8 P1 126.65(18) . .
C13 C8 P1 112.88(17) . .
C10 C9 C8 119.3(2) . .
C10 C9 H9 120.3 . .
C8 C9 H9 120.3 . .
C9 C10 C11 120.1(2) . .
C9 C10 H10 119.9 . .
C11 C10 H10 119.9 . .
C12 C11 C10 120.8(2) . .
C12 C11 H11 119.6 . .
C10 C11 H11 119.6 . .
C11 C12 C13 119.4(2) . .
C11 C12 H12 120.3 . .
C13 C12 H12 120.3 . .
C12 C13 C8 119.9(2) . .
C12 C13 P2 124.76(18) . .
C8 C13 P2 115.33(17) . .
C19 C14 C15 119.1(2) . .
C19 C14 P2 120.41(18) . .
C15 C14 P2 120.51(17) . .
C16 C15 C14 120.4(2) . .
C16 C15 H15 119.8 . .
C14 C15 H15 119.8 . .
C17 C16 C15 120.1(2) . .
C17 C16 H16 120.0 . .
C15 C16 H16 120.0 . .
C18 C17 C16 120.0(2) . .
C18 C17 H17 120.0 . .
C16 C17 H17 120.0 . .
C17 C18 C19 120.1(2) . .
C17 C18 H18 120.0 . .
C19 C18 H18 120.0 . .
C18 C19 C14 120.3(2) . .
C18 C19 H19 119.8 . .
C14 C19 H19 119.8 . .
Cl1 C20 Cl2 111.99(17) . .
Cl1 C20 H20A 109.2 . .
Cl2 C20 H20A 109.2 . .
Cl1 C20 H20B 109.2 . .
Cl2 C20 H20B 109.2 . .
H20A C20 H20B 107.9 . .
C1 P1 C8 101.41(11) . .
C1 P1 C2 117.58(11) . .
C8 P1 C2 107.15(11) . .
C1 P1 S1 106.13(8) . .
C8 P1 S1 116.18(8) . .
C2 P1 S1 108.67(8) . .
C1 P2 C14 112.93(11) . .
C1 P2 C13 99.12(11) . .
C14 P2 C13 105.11(10) . .
C1 P2 S2 114.43(8) . .
C14 P2 S2 110.89(8) . .
C13 P2 S2 113.50(8) . .
P1 S1 Sn1 79.63(2) . .

loop_
_geom_bond_atom_site_label_1
_geom_bond_atom_site_label_2
_geom_bond_distance
_geom_bond_site_symmetry_2
Sn1 C1 2.301(2) 5_676
Sn1 C1 2.334(2) .
Sn1 S1 2.7174(6) .
C1 P1 1.750(2) .
C1 P2 1.766(2) .
C1 Sn1 2.301(2) 5_676
C2 C3 1.391(3) .
C2 C7 1.400(3) .
C2 P1 1.813(2) .
C3 C4 1.393(4) .
C3 H3 0.9500 .
C4 C5 1.381(4) .
C4 H4 0.9500 .
C5 C6 1.378(4) .
C5 H5 0.9500 .
C6 C7 1.389(4) .
C6 H6 0.9500 .
C7 H7 0.9500 .
C8 C9 1.390(3) .
C8 C13 1.402(3) .
C8 P1 1.806(2) .
C9 C10 1.388(3) .
C9 H9 0.9500 .
C10 C11 1.395(4) .
C10 H10 0.9500 .
C11 C12 1.382(3) .
C11 H11 0.9500 .
C12 C13 1.392(3) .
C12 H12 0.9500 .
C13 P2 1.824(2) .
C14 C19 1.392(3) .
C14 C15 1.393(3) .
C14 P2 1.818(2) .
C15 C16 1.385(3) .
C15 H15 0.9500 .
C16 C17 1.384(3) .
C16 H16 0.9500 .
C17 C18 1.381(4) .
C17 H17 0.9500 .
C18 C19 1.388(3) .
C18 H18 0.9500 .
C19 H19 0.9500 .
C20 Cl1 1.754(3) .
C20 Cl2 1.756(3) .
C20 H20A 0.9900 .
C20 H20B 0.9900 .
P1 S1 2.0111(8) .
P2 S2 1.9618(8) .
